data_2022074
loop_
_publ_author_name
'Jha, Kunal Kumar'
'Gruza, Barbara'
'Kumar, Prashant'
'Chodkiewicz, Michal Leszek'
'Dominiak, Paulina Maria'

_publ_section_title
;
 TAAM: a reliable and user friendly tool for hydrogen-atom location using
 routine X-ray diffraction data
;
_journal_issue 3
_journal_name_full 'Acta Crystallographica Section B Structural Science, Crystal Engineering and Materials'
_journal_paper_doi 10.1107/S2052520620002917
_journal_volume 76
_journal_year 2020
_chemical_absolute_configuration unk
_chemical_formula_moiety 'C4 H3 N3 O'
_chemical_formula_sum 'C4 H3 N3 O'
_chemical_formula_weight 109.09
_space_group_crystal_system orthorhombic
_space_group_IT_number 33
_space_group_name_Hall 'P 2c -2n'
_space_group_name_H-M_alt 'P n a 21'
_symmetry_Int_Tables_number 33
_audit_creation_date 2019-09-24
_audit_creation_method
;
Olex2 1.2
(compiled 2018.05.29 svn.r3508 for OlexSys, GUI svn.r5506)
;
_cell_angle_alpha 90
_cell_angle_beta 90
_cell_angle_gamma 90
_cell_formula_units_Z 4
_cell_length_a 12.584(3)
_cell_length_b 9.699(2)
_cell_length_c 3.674(2)
_cell_measurement_temperature 120
_cell_volume 448.4(3)
_computing_molecular_graphics 'Olex2 (Dolomanov et al., 2009)'
_computing_publication_material 'Olex2 (Dolomanov et al., 2009)'
_computing_structure_refinement 'olex2.refine (Bourhis et al., 2015)'
_diffrn_ambient_temperature 120
_diffrn_measured_fraction_theta_full 0.9807
_diffrn_measured_fraction_theta_max 0.9807
_diffrn_measurement_device_type 'Siemens P4'
_diffrn_radiation_type 'Mo K\a'
_diffrn_radiation_wavelength 0.71073
_diffrn_reflns_av_R_equivalents 0.0000
_diffrn_reflns_av_unetI/netI 0.0277
_diffrn_reflns_limit_h_max 22
_diffrn_reflns_limit_h_min 0
_diffrn_reflns_limit_k_max 17
_diffrn_reflns_limit_k_min 0
_diffrn_reflns_limit_l_max 6
_diffrn_reflns_limit_l_min 0
_diffrn_reflns_number 1528
_diffrn_reflns_theta_full 40.1081
_diffrn_reflns_theta_max 40.11
_diffrn_reflns_theta_min 2.65
_exptl_absorpt_coefficient_mu 0.124
_exptl_crystal_density_diffrn 1.6157
_exptl_crystal_F_000 224.0996
_refine_diff_density_max 0.2898
_refine_diff_density_min -0.2204
_refine_diff_density_rms 0.0643
_refine_ls_d_res_high 0.5516
_refine_ls_d_res_low 7.6821
_refine_ls_goodness_of_fit_ref 1.0485
_refine_ls_hydrogen_treatment refall
_refine_ls_matrix_type full
_refine_ls_number_constraints 0
_refine_ls_number_parameters 100
_refine_ls_number_reflns 1528
_refine_ls_number_restraints 1
_refine_ls_restrained_S_all 1.0485
_refine_ls_R_factor_all 0.0301
_refine_ls_R_factor_gt 0.0265
_refine_ls_shift/su_max 0.0008
_refine_ls_shift/su_mean 0.0001
_refine_ls_structure_factor_coef Fsqd
_refine_ls_weighting_details 'w=1/[\s^2^(Fo^2^)+(0.0230P)^2^+0.0915P] where P=(Fo^2^+2Fc^2^)/3'
_refine_ls_weighting_scheme calc
_refine_ls_wR_factor_gt 0.0622
_refine_ls_wR_factor_ref 0.0658
_reflns_Friedel_coverage 0.0
_reflns_limit_h_max 22
_reflns_limit_h_min 0
_reflns_limit_k_max 17
_reflns_limit_k_min 0
_reflns_limit_l_max 6
_reflns_limit_l_min 0
_reflns_number_gt 1424
_reflns_number_total 1528
_reflns_threshold_expression I>=2u(I)
_cod_data_source_file 7_TAAM_ANIS_max.cif
_cod_data_source_block 7_TAAM_ANIS_max
_cod_original_cell_volume 448.41(30)
_cod_original_sg_symbol_Hall ' P 2c -2n'
_cod_database_code 2022074
_olex2_refinement_description
;
;
_olex2_submission_special_instructions 'No special instructions were received'

loop_
_space_group_symop_id
_space_group_symop_operation_xyz
1 x,y,z
2 -x,-y,z+1/2
3 -x+1/2,y+1/2,z+1/2
4 x+1/2,-y+1/2,z

loop_
_atom_site_label
_atom_site_type_symbol
_atom_site_fract_x
_atom_site_fract_y
_atom_site_fract_z
_atom_site_U_iso_or_equiv
_atom_site_adp_type
_atom_site_occupancy
_atom_site_refinement_flags_posn
N1 N 0.06656(5) 0.14633(7) -0.2210(2) 0.01195(12) Uani 1.000000 .
H1 H -0.0076(14) 0.1124(15) -0.286(7) 0.026(5) Uani 1.000000 .
C2 C 0.10543(6) 0.26987(8) -0.3227(3) 0.01245(13) Uani 1.000000 .
H2 H 0.0619(13) 0.3465(17) -0.462(8) 0.037(6) Uani 1.000000 .
N3 N 0.20664(5) 0.27787(7) -0.2311(2) 0.01189(12) Uani 1.000000 .
H3 H 0.2587(16) 0.3527(19) -0.298(8) 0.034(5) Uani 1.000000 .
C4 C 0.23599(5) 0.15416(7) -0.0653(3) 0.01081(12) Uani 1.000000 .
C5 C 0.14657(5) 0.06850(7) -0.0542(3) 0.01051(12) Uani 1.000000 .
C6 C 0.33776(6) 0.12982(8) 0.0736(3) 0.01245(13) Uani 1.000000 .
N7 N 0.42154(6) 0.10833(9) 0.1914(3) 0.01857(16) Uani 1.000000 .
O8 O 0.13303(4) -0.05176(6) 0.0734(2) 0.01423(12) Uani 1.000000 .

loop_
_atom_site_aniso_label
_atom_site_aniso_U_11
_atom_site_aniso_U_22
_atom_site_aniso_U_33
_atom_site_aniso_U_12
_atom_site_aniso_U_13
_atom_site_aniso_U_23
N1 0.0072(2) 0.0091(2) 0.0196(3) 0.00018(18) -0.0020(2) 0.0002(3)
H1 0.025(9) 0.008(7) 0.046(14) 0.008(7) -0.010(11) 0.008(10)
C2 0.0088(2) 0.0096(3) 0.0189(4) 0.0002(2) -0.0022(3) 0.0024(3)
H2 0.035(10) 0.019(9) 0.056(18) -0.007(7) -0.024(12) 0.014(12)
N3 0.0089(2) 0.0088(2) 0.0180(3) -0.00089(18) -0.0018(2) 0.0021(3)
H3 0.032(10) 0.041(12) 0.029(13) 0.020(9) -0.007(11) 0.011(13)
C4 0.0066(2) 0.0084(2) 0.0175(3) -0.00074(19) -0.0013(3) 0.0022(3)
C5 0.0069(2) 0.0076(2) 0.0170(3) 0.00002(18) -0.0005(3) 0.0013(3)
C6 0.0072(2) 0.0119(2) 0.0183(3) -0.0007(2) -0.0030(3) 0.0017(3)
N7 0.0094(2) 0.0190(3) 0.0273(4) 0.0005(2) -0.0067(3) 0.0017(3)
O8 0.00757(19) 0.00869(19) 0.0264(3) -0.00073(16) 0.0001(2) 0.0048(3)

loop_
_atom_type_symbol
_atom_type_description
_atom_type_scat_dispersion_real
_atom_type_scat_dispersion_imag
_atom_type_scat_source
_atom_type_scat_dispersion_source
C C 0.00347 0.00161 'Clementi & Roetti, C., At. Data Nucl. Data Tables 1974, 14, (177-478); Clementi & Raimondi, J. Chem. Phys., 1963, 38, (2686-2689)' 'Henke, Gullikson and Davis, At. Data and Nucl. Data Tables, 1993, 54, 2'
H H 0.00000 0.00000 'Clementi & Roetti, C., At. Data Nucl. Data Tables 1974, 14, (177-478); Clementi & Raimondi, J. Chem. Phys., 1963, 38, (2686-2689)' 'Henke, Gullikson and Davis, At. Data and Nucl. Data Tables, 1993, 54, 2'
N N 0.00653 0.00323 'Clementi & Roetti, C., At. Data Nucl. Data Tables 1974, 14, (177-478); Clementi & Raimondi, J. Chem. Phys., 1963, 38, (2686-2689)' 'Henke, Gullikson and Davis, At. Data and Nucl. Data Tables, 1993, 54, 2'
O O 0.01158 0.00611 'Clementi & Roetti, C., At. Data Nucl. Data Tables 1974, 14, (177-478); Clementi & Raimondi, J. Chem. Phys., 1963, 38, (2686-2689)' 'Henke, Gullikson and Davis, At. Data and Nucl. Data Tables, 1993, 54, 2'

loop_
_geom_angle_atom_site_label_1
_geom_angle_atom_site_label_2
_geom_angle_atom_site_label_3
_geom_angle
_geom_angle_site_symmetry_1
_geom_angle_site_symmetry_3
_geom_angle_publ_flag
C2 N1 H1 123.7(10) . . ?
C5 N1 H1 126.0(9) . . ?
C5 N1 C2 109.87(6) . . ?
H2 C2 N1 124.9(8) . . ?
N3 C2 N1 109.40(7) . . ?
N3 C2 H2 125.7(8) . . ?
H3 N3 C2 127.4(11) . . ?
C4 N3 C2 108.43(6) . . ?
C4 N3 H3 123.6(10) . . ?
C5 C4 N3 108.08(6) . . ?
C6 C4 N3 123.15(7) . . ?
C6 C4 C5 128.71(7) . . ?
C4 C5 N1 104.21(7) . . ?
O8 C5 N1 124.13(6) . . ?
O8 C5 C4 131.65(7) . . ?
N7 C6 C4 179.14(10) . . ?

loop_
_geom_bond_atom_site_label_1
_geom_bond_atom_site_label_2
_geom_bond_distance
_geom_bond_site_symmetry_2
_geom_bond_publ_flag
N1 H1 1.018(18) . ?
N1 C2 1.3470(11) . ?
N1 C5 1.3996(10) . ?
C2 H2 1.055(19) . ?
C2 N3 1.3196(10) . ?
N3 H3 1.01(2) . ?
N3 C4 1.3953(11) . ?
C4 C5 1.3994(10) . ?
C4 C6 1.3988(11) . ?
C5 O8 1.2687(10) . ?
C6 N7 1.1585(11) . ?
